data_7105051
loop_
_publ_author_name
'Xiong, Xiao-Feng'
'Jia, Zhi-Jun'
'Du, Wei'
'Jiang, Kun'
'Liu, Tian-Yu'
'Chen, Ying-Chun'

_publ_section_title
;
 Merging chiral organocatalysts: enantio- and diastereoselective direct
 vinylogous Mannich reaction of alkylimines.
;
_journal_issue 45
_journal_name_full 'Chemical communications (Cambridge, England)'
_journal_page_first 6994
_journal_page_last 6996
_journal_paper_doi 10.1039/b917408g
_journal_year 2009
_chemical_absolute_configuration rmad
_chemical_formula_moiety 'C29 H27 N3 O2 S3'
_chemical_formula_sum 'C29 H27 N3 O2 S3'
_chemical_formula_weight 545.72
_chemical_name_systematic
;
?
;
_space_group_IT_number 4
_symmetry_cell_setting monoclinic
_symmetry_space_group_name_Hall 'P 2yb'
_symmetry_space_group_name_H-M 'P 1 21 1'
_atom_sites_solution_hydrogens geom
_atom_sites_solution_primary direct
_atom_sites_solution_secondary difmap
_audit_creation_method SHELXL-97
_cell_angle_alpha 90.00
_cell_angle_beta 90.274(3)
_cell_angle_gamma 90.00
_cell_formula_units_Z 2
_cell_length_a 7.2498(8)
_cell_length_b 13.0008(15)
_cell_length_c 14.4114(18)
_cell_measurement_reflns_used 4120
_cell_measurement_temperature 113(2)
_cell_measurement_theta_max 27.8
_cell_measurement_theta_min 1.4
_cell_volume 1358.3(3)
_computing_cell_refinement CrystalClear
_computing_data_collection 'CrystalClear(Rigaku/MSC Inc., 2005)'
_computing_data_reduction CrystalClear
_computing_publication_material 'CrystalStructure 3.8'
_computing_structure_refinement 'SHELXL-97 (Sheldrick, 1997)'
_computing_structure_solution 'SHELXS-97 (Sheldrick, 1990)'
_diffrn_ambient_temperature 113(2)
_diffrn_detector_area_resol_mean 7.31
_diffrn_measured_fraction_theta_full 0.997
_diffrn_measured_fraction_theta_max 0.997
_diffrn_measurement_device_type 'Rigaku Saturn CCD area detector'
_diffrn_measurement_method '\w and \f scans'
_diffrn_radiation_monochromator confocal
_diffrn_radiation_source 'rotating anode'
_diffrn_radiation_type MoK\a
_diffrn_radiation_wavelength 0.71070
_diffrn_reflns_av_R_equivalents 0.0516
_diffrn_reflns_av_sigmaI/netI 0.0633
_diffrn_reflns_limit_h_max 9
_diffrn_reflns_limit_h_min -9
_diffrn_reflns_limit_k_max 16
_diffrn_reflns_limit_k_min -15
_diffrn_reflns_limit_l_max 18
_diffrn_reflns_limit_l_min -18
_diffrn_reflns_number 16640
_diffrn_reflns_theta_full 27.48
_diffrn_reflns_theta_max 27.48
_diffrn_reflns_theta_min 3.13
_diffrn_standards_decay_% 0
_diffrn_standards_interval_count 0
_diffrn_standards_interval_time 0
_diffrn_standards_number 0
_exptl_absorpt_coefficient_mu 0.305
_exptl_absorpt_correction_T_max 0.970
_exptl_absorpt_correction_T_min 0.942
_exptl_absorpt_correction_type multi-scan
_exptl_absorpt_process_details CrystalClear
_exptl_crystal_colour yellow
_exptl_crystal_density_diffrn 1.334
_exptl_crystal_density_method 'not measured'
_exptl_crystal_description block
_exptl_crystal_F_000 572
_exptl_crystal_size_max 0.14
_exptl_crystal_size_mid 0.12
_exptl_crystal_size_min 0.10
_refine_diff_density_max 0.194
_refine_diff_density_min -0.305
_refine_diff_density_rms 0.052
_refine_ls_abs_structure_details 'Flack H D (1983), 2862 Friedel pairs, Acta Cryst. A39, 876-881'
_refine_ls_abs_structure_Flack 0.00(5)
_refine_ls_extinction_method none
_refine_ls_goodness_of_fit_ref 1.031
_refine_ls_hydrogen_treatment mixed
_refine_ls_matrix_type full
_refine_ls_number_parameters 340
_refine_ls_number_reflns 6100
_refine_ls_number_restraints 1
_refine_ls_restrained_S_all 1.031
_refine_ls_R_factor_all 0.0471
_refine_ls_R_factor_gt 0.0389
_refine_ls_shift/su_max 0.001
_refine_ls_shift/su_mean 0.000
_refine_ls_structure_factor_coef Fsqd
_refine_ls_weighting_details 'calc w=1/[\s^2^(Fo^2^)+(0.0453P)^2^+0.0000P] where P=(Fo^2^+2Fc^2^)/3'
_refine_ls_weighting_scheme calc
_refine_ls_wR_factor_gt 0.0863
_refine_ls_wR_factor_ref 0.0909
_reflns_number_gt 5447
_reflns_number_total 6100
_reflns_threshold_expression >2sigma(I)
_cod_data_source_file b917408g.txt
_cod_data_source_block syn-4m
_cod_original_sg_symbol_Hall 'P 2yb '
_cod_database_code 7105051

loop_
_symmetry_equiv_pos_as_xyz
'x, y, z'
'-x, y+1/2, -z'

loop_
_atom_site_label
_atom_site_type_symbol
_atom_site_fract_x
_atom_site_fract_y
_atom_site_fract_z
_atom_site_U_iso_or_equiv
_atom_site_adp_type
_atom_site_occupancy
_atom_site_symmetry_multiplicity
_atom_site_calc_flag
_atom_site_refinement_flags
_atom_site_disorder_assembly
_atom_site_disorder_group
S1 S 1.22938(7) 0.79819(4) 0.59464(4) 0.02984(14) Uani 1 1 d . . .
S2 S 1.05786(7) 1.08769(4) 0.72678(4) 0.02310(12) Uani 1 1 d . . .
S3 S 0.72900(8) 0.85257(4) 0.87240(4) 0.02615(13) Uani 1 1 d . . .
O1 O 1.1928(2) 1.00942(12) 0.74565(12) 0.0328(4) Uani 1 1 d . . .
O2 O 1.1100(2) 1.17935(11) 0.67723(12) 0.0324(4) Uani 1 1 d . . .
N1 N 0.4810(3) 0.60654(15) 0.43783(14) 0.0332(5) Uani 1 1 d . . .
N2 N 0.5259(3) 0.92539(15) 0.39197(14) 0.0301(4) Uani 1 1 d . . .
N3 N 0.8967(3) 1.03438(13) 0.66541(12) 0.0211(4) Uani 1 1 d . . .
C1 C 1.0871(3) 0.88848(17) 0.53132(15) 0.0253(5) Uani 1 1 d . . .
H1A H 1.1377 0.9585 0.5404 0.030 Uiso 1 1 calc R . .
H1B H 1.0946 0.8723 0.4643 0.030 Uiso 1 1 calc R . .
C2 C 0.8849(3) 0.88832(15) 0.56000(14) 0.0189(4) Uani 1 1 d . . .
H2 H 0.8178 0.9377 0.5188 0.023 Uiso 1 1 calc R . .
C3 C 0.8046(3) 0.78219(14) 0.54323(13) 0.0174(4) Uani 1 1 d . . .
C4 C 0.8866(3) 0.69639(16) 0.59497(14) 0.0202(4) Uani 1 1 d . . .
C5 C 1.0767(3) 0.69675(16) 0.61764(16) 0.0248(5) Uani 1 1 d . . .
C6 C 1.1537(3) 0.61304(16) 0.66451(17) 0.0307(5) Uani 1 1 d . . .
H6 H 1.2825 0.6117 0.6769 0.037 Uiso 1 1 calc R . .
C7 C 1.0450(3) 0.53253(18) 0.69294(18) 0.0354(6) Uani 1 1 d . . .
H7 H 1.0993 0.4760 0.7247 0.042 Uiso 1 1 calc R . .
C8 C 0.8561(3) 0.53316(17) 0.67563(16) 0.0300(5) Uani 1 1 d . . .
H8 H 0.7807 0.4786 0.6974 0.036 Uiso 1 1 calc R . .
C9 C 0.7789(3) 0.61381(15) 0.62644(15) 0.0235(5) Uani 1 1 d . . .
H9 H 0.6503 0.6133 0.6137 0.028 Uiso 1 1 calc R . .
C10 C 0.8547(3) 0.92338(14) 0.66223(13) 0.0168(4) Uani 1 1 d . . .
H10 H 0.9414 0.8854 0.7041 0.020 Uiso 1 1 calc R . .
C11 C 0.6553(3) 0.90261(16) 0.69204(14) 0.0197(4) Uani 1 1 d . . .
H11A H 0.5711 0.9390 0.6488 0.024 Uiso 1 1 calc R . .
H11B H 0.6305 0.8280 0.6860 0.024 Uiso 1 1 calc R . .
C12 C 0.6101(3) 0.93566(15) 0.79095(14) 0.0208(4) Uani 1 1 d . . .
H12A H 0.4753 0.9314 0.8011 0.025 Uiso 1 1 calc R . .
H12B H 0.6490 1.0078 0.8008 0.025 Uiso 1 1 calc R . .
C13 C 0.6545(3) 0.89988(16) 0.98101(14) 0.0219(4) Uani 1 1 d . . .
C14 C 0.5379(3) 0.98392(17) 0.99126(16) 0.0266(5) Uani 1 1 d . . .
H14 H 0.4909 1.0186 0.9382 0.032 Uiso 1 1 calc R . .
C15 C 0.4903(3) 1.01702(18) 1.08030(16) 0.0319(5) Uani 1 1 d . . .
H15 H 0.4126 1.0753 1.0875 0.038 Uiso 1 1 calc R . .
C16 C 0.5549(3) 0.96624(19) 1.15748(16) 0.0344(6) Uani 1 1 d . . .
H16 H 0.5216 0.9893 1.2177 0.041 Uiso 1 1 calc R . .
C17 C 0.6692(3) 0.8808(2) 1.14732(16) 0.0339(6) Uani 1 1 d . . .
H17 H 0.7127 0.8451 1.2006 0.041 Uiso 1 1 calc R . .
C18 C 0.7195(3) 0.84793(18) 1.05960(15) 0.0270(5) Uani 1 1 d . . .
H18 H 0.7983 0.7900 1.0528 0.032 Uiso 1 1 calc R . .
C19 C 0.6610(3) 0.77103(14) 0.48229(13) 0.0184(4) Uani 1 1 d . . .
C20 C 0.5682(3) 0.67636(16) 0.45894(14) 0.0232(5) Uani 1 1 d . . .
C21 C 0.5853(3) 0.85760(17) 0.43294(14) 0.0214(4) Uani 1 1 d . . .
C22 C 0.9652(3) 1.12793(15) 0.83490(15) 0.0212(4) Uani 1 1 d . . .
C23 C 0.8347(3) 1.20714(15) 0.83945(15) 0.0233(5) Uani 1 1 d . . .
C24 C 0.7807(3) 1.23971(16) 0.92801(15) 0.0257(5) Uani 1 1 d . . .
H24 H 0.6936 1.2940 0.9327 0.031 Uiso 1 1 calc R . .
C25 C 0.8492(3) 1.19604(17) 1.00950(15) 0.0260(5) Uani 1 1 d . . .
C26 C 0.9735(3) 1.11555(17) 1.00183(17) 0.0295(5) Uani 1 1 d . . .
H26 H 1.0189 1.0831 1.0564 0.035 Uiso 1 1 calc R . .
C27 C 1.0329(3) 1.08155(17) 0.91540(16) 0.0264(5) Uani 1 1 d . . .
H27 H 1.1194 1.0269 0.9112 0.032 Uiso 1 1 calc R . .
C28 C 0.7478(4) 1.25600(19) 0.75525(16) 0.0378(6) Uani 1 1 d . . .
H28A H 0.8444 1.2763 0.7116 0.057 Uiso 1 1 calc R . .
H28B H 0.6776 1.3169 0.7741 0.057 Uiso 1 1 calc R . .
H28C H 0.6647 1.2066 0.7252 0.057 Uiso 1 1 calc R . .
C29 C 0.7897(4) 1.2369(2) 1.10234(16) 0.0359(6) Uani 1 1 d . . .
H29A H 0.6550 1.2426 1.1037 0.054 Uiso 1 1 calc R . .
H29B H 0.8445 1.3050 1.1124 0.054 Uiso 1 1 calc R . .
H29C H 0.8310 1.1900 1.1514 0.054 Uiso 1 1 calc R . .
H1 H 0.826(4) 1.078(2) 0.6370(19) 0.038(7) Uiso 1 1 d . . .

loop_
_atom_site_aniso_label
_atom_site_aniso_U_11
_atom_site_aniso_U_22
_atom_site_aniso_U_33
_atom_site_aniso_U_23
_atom_site_aniso_U_13
_atom_site_aniso_U_12
S1 0.0156(3) 0.0284(3) 0.0455(3) -0.0050(3) 0.0033(2) -0.0005(2)
S2 0.0170(3) 0.0222(2) 0.0300(3) -0.0070(2) 0.0022(2) -0.0014(2)
S3 0.0268(3) 0.0313(3) 0.0204(2) 0.0031(2) 0.0033(2) 0.0088(2)
O1 0.0181(9) 0.0350(9) 0.0454(10) -0.0146(8) -0.0049(7) 0.0063(7)
O2 0.0317(10) 0.0266(8) 0.0392(9) -0.0057(7) 0.0131(8) -0.0103(7)
N1 0.0327(12) 0.0337(11) 0.0333(11) -0.0058(9) -0.0033(9) -0.0086(9)
N2 0.0298(12) 0.0300(10) 0.0304(10) 0.0034(9) -0.0046(9) 0.0005(8)
N3 0.0221(10) 0.0182(8) 0.0230(9) 0.0002(7) -0.0038(7) 0.0017(7)
C1 0.0222(12) 0.0282(10) 0.0256(10) -0.0019(9) 0.0064(9) -0.0022(9)
C2 0.0188(11) 0.0180(9) 0.0199(9) 0.0011(8) 0.0027(8) -0.0010(8)
C3 0.0157(10) 0.0209(9) 0.0156(9) -0.0036(8) 0.0033(8) 0.0004(8)
C4 0.0179(11) 0.0208(9) 0.0218(10) -0.0044(8) -0.0001(8) 0.0028(8)
C5 0.0213(12) 0.0227(10) 0.0305(11) -0.0063(9) 0.0021(9) -0.0006(9)
C6 0.0216(12) 0.0292(12) 0.0412(13) -0.0036(10) -0.0064(10) 0.0060(9)
C7 0.0345(15) 0.0262(11) 0.0453(14) 0.0014(11) -0.0152(11) 0.0063(10)
C8 0.0314(14) 0.0250(11) 0.0337(12) 0.0025(10) -0.0060(10) 0.0002(9)
C9 0.0206(12) 0.0219(11) 0.0278(11) -0.0002(8) -0.0045(9) -0.0006(8)
C10 0.0172(11) 0.0143(8) 0.0189(9) -0.0011(8) 0.0003(8) -0.0002(7)
C11 0.0168(11) 0.0227(9) 0.0195(9) -0.0005(8) 0.0009(8) 0.0009(8)
C12 0.0171(11) 0.0244(10) 0.0209(10) 0.0016(8) 0.0009(8) 0.0026(8)
C13 0.0174(11) 0.0276(10) 0.0207(10) 0.0008(9) -0.0001(8) -0.0042(8)
C14 0.0243(12) 0.0316(11) 0.0240(10) 0.0025(9) 0.0034(9) -0.0026(9)
C15 0.0288(13) 0.0343(12) 0.0327(12) -0.0065(11) 0.0088(10) -0.0072(10)
C16 0.0339(14) 0.0444(14) 0.0249(11) -0.0067(11) 0.0072(10) -0.0195(11)
C17 0.0286(14) 0.0488(15) 0.0242(11) 0.0014(11) -0.0022(10) -0.0130(11)
C18 0.0249(12) 0.0321(11) 0.0241(10) 0.0031(10) -0.0017(9) -0.0027(10)
C19 0.0208(11) 0.0185(9) 0.0161(9) 0.0001(8) 0.0012(8) 0.0004(8)
C20 0.0220(12) 0.0273(11) 0.0205(10) 0.0002(9) 0.0010(9) 0.0023(9)
C21 0.0199(11) 0.0262(10) 0.0181(9) -0.0020(9) -0.0010(8) -0.0020(9)
C22 0.0172(11) 0.0208(9) 0.0254(10) -0.0052(9) -0.0022(8) -0.0025(8)
C23 0.0247(12) 0.0209(10) 0.0242(10) -0.0019(9) -0.0026(9) 0.0005(8)
C24 0.0259(12) 0.0236(10) 0.0278(11) -0.0023(9) 0.0025(9) 0.0021(9)
C25 0.0254(13) 0.0277(10) 0.0249(10) -0.0021(9) 0.0024(9) -0.0075(9)
C26 0.0284(13) 0.0331(12) 0.0272(11) 0.0051(10) -0.0055(9) -0.0043(9)
C27 0.0224(12) 0.0230(10) 0.0338(11) -0.0003(10) -0.0069(9) 0.0009(9)
C28 0.0496(17) 0.0356(12) 0.0284(12) 0.0010(11) 0.0001(11) 0.0229(12)
C29 0.0364(15) 0.0466(14) 0.0245(11) -0.0011(11) 0.0020(10) -0.0057(11)

loop_
_atom_type_symbol
_atom_type_description
_atom_type_scat_dispersion_real
_atom_type_scat_dispersion_imag
_atom_type_scat_source
C C 0.0033 0.0016 'International Tables Vol C Tables 4.2.6.8 and 6.1.1.4'
H H 0.0000 0.0000 'International Tables Vol C Tables 4.2.6.8 and 6.1.1.4'
N N 0.0061 0.0033 'International Tables Vol C Tables 4.2.6.8 and 6.1.1.4'
O O 0.0106 0.0060 'International Tables Vol C Tables 4.2.6.8 and 6.1.1.4'
S S 0.1246 0.1234 'International Tables Vol C Tables 4.2.6.8 and 6.1.1.4'

loop_
_geom_angle_atom_site_label_1
_geom_angle_atom_site_label_2
_geom_angle_atom_site_label_3
_geom_angle
_geom_angle_site_symmetry_1
_geom_angle_site_symmetry_3
_geom_angle_publ_flag
C5 S1 C1 102.99(11) . . ?
O1 S2 O2 119.97(10) . . ?
O1 S2 N3 106.83(9) . . ?
O2 S2 N3 105.89(10) . . ?
O1 S2 C22 107.60(10) . . ?
O2 S2 C22 106.98(10) . . ?
N3 S2 C22 109.27(10) . . ?
C13 S3 C12 102.69(10) . . ?
C10 N3 S2 125.75(16) . . ?
C10 N3 H1 120.5(19) . . ?
S2 N3 H1 113.5(18) . . ?
C2 C1 S1 114.15(14) . . ?
C2 C1 H1A 108.7 . . ?
S1 C1 H1A 108.7 . . ?
C2 C1 H1B 108.7 . . ?
S1 C1 H1B 108.7 . . ?
H1A C1 H1B 107.6 . . ?
C3 C2 C1 109.09(16) . . ?
C3 C2 C10 111.16(15) . . ?
C1 C2 C10 113.31(17) . . ?
C3 C2 H2 107.7 . . ?
C1 C2 H2 107.7 . . ?
C10 C2 H2 107.7 . . ?
C19 C3 C4 123.51(18) . . ?
C19 C3 C2 119.34(18) . . ?
C4 C3 C2 117.15(17) . . ?
C9 C4 C5 118.07(19) . . ?
C9 C4 C3 121.40(19) . . ?
C5 C4 C3 120.48(19) . . ?
C6 C5 C4 119.7(2) . . ?
C6 C5 S1 115.25(18) . . ?
C4 C5 S1 125.00(17) . . ?
C7 C6 C5 120.7(2) . . ?
C7 C6 H6 119.7 . . ?
C5 C6 H6 119.7 . . ?
C6 C7 C8 120.5(2) . . ?
C6 C7 H7 119.7 . . ?
C8 C7 H7 119.7 . . ?
C9 C8 C7 119.5(2) . . ?
C9 C8 H8 120.3 . . ?
C7 C8 H8 120.3 . . ?
C8 C9 C4 121.4(2) . . ?
C8 C9 H9 119.3 . . ?
C4 C9 H9 119.3 . . ?
N3 C10 C11 110.99(16) . . ?
N3 C10 C2 106.58(15) . . ?
C11 C10 C2 110.51(16) . . ?
N3 C10 H10 109.6 . . ?
C11 C10 H10 109.6 . . ?
C2 C10 H10 109.6 . . ?
C12 C11 C10 114.76(17) . . ?
C12 C11 H11A 108.6 . . ?
C10 C11 H11A 108.6 . . ?
C12 C11 H11B 108.6 . . ?
C10 C11 H11B 108.6 . . ?
H11A C11 H11B 107.6 . . ?
C11 C12 S3 109.51(14) . . ?
C11 C12 H12A 109.8 . . ?
S3 C12 H12A 109.8 . . ?
C11 C12 H12B 109.8 . . ?
S3 C12 H12B 109.8 . . ?
H12A C12 H12B 108.2 . . ?
C14 C13 C18 119.8(2) . . ?
C14 C13 S3 123.78(17) . . ?
C18 C13 S3 116.44(17) . . ?
C13 C14 C15 119.5(2) . . ?
C13 C14 H14 120.3 . . ?
C15 C14 H14 120.3 . . ?
C16 C15 C14 120.7(2) . . ?
C16 C15 H15 119.6 . . ?
C14 C15 H15 119.6 . . ?
C15 C16 C17 119.9(2) . . ?
C15 C16 H16 120.1 . . ?
C17 C16 H16 120.1 . . ?
C18 C17 C16 120.1(2) . . ?
C18 C17 H17 120.0 . . ?
C16 C17 H17 120.0 . . ?
C17 C18 C13 120.0(2) . . ?
C17 C18 H18 120.0 . . ?
C13 C18 H18 120.0 . . ?
C3 C19 C21 121.49(18) . . ?
C3 C19 C20 126.44(19) . . ?
C21 C19 C20 112.06(18) . . ?
N1 C20 C19 173.7(2) . . ?
N2 C21 C19 178.5(2) . . ?
C27 C22 C23 121.0(2) . . ?
C27 C22 S2 117.94(16) . . ?
C23 C22 S2 121.04(17) . . ?
C22 C23 C24 117.1(2) . . ?
C22 C23 C28 123.57(19) . . ?
C24 C23 C28 119.26(19) . . ?
C25 C24 C23 123.0(2) . . ?
C25 C24 H24 118.5 . . ?
C23 C24 H24 118.5 . . ?
C26 C25 C24 118.0(2) . . ?
C26 C25 C29 121.8(2) . . ?
C24 C25 C29 120.2(2) . . ?
C25 C26 C27 121.0(2) . . ?
C25 C26 H26 119.5 . . ?
C27 C26 H26 119.5 . . ?
C26 C27 C22 119.9(2) . . ?
C26 C27 H27 120.1 . . ?
C22 C27 H27 120.1 . . ?
C23 C28 H28A 109.5 . . ?
C23 C28 H28B 109.5 . . ?
H28A C28 H28B 109.5 . . ?
C23 C28 H28C 109.5 . . ?
H28A C28 H28C 109.5 . . ?
H28B C28 H28C 109.5 . . ?
C25 C29 H29A 109.5 . . ?
C25 C29 H29B 109.5 . . ?
H29A C29 H29B 109.5 . . ?
C25 C29 H29C 109.5 . . ?
H29A C29 H29C 109.5 . . ?
H29B C29 H29C 109.5 . . ?

loop_
_geom_bond_atom_site_label_1
_geom_bond_atom_site_label_2
_geom_bond_distance
_geom_bond_site_symmetry_2
_geom_bond_publ_flag
S1 C5 1.754(2) . ?
S1 C1 1.807(2) . ?
S2 O1 1.4368(16) . ?
S2 O2 1.4407(16) . ?
S2 N3 1.6179(19) . ?
S2 C22 1.778(2) . ?
S3 C13 1.769(2) . ?
S3 C12 1.811(2) . ?
N1 C20 1.146(3) . ?
N2 C21 1.144(3) . ?
N3 C10 1.476(2) . ?
N3 H1 0.87(3) . ?
C1 C2 1.525(3) . ?
C1 H1A 0.9900 . ?
C1 H1B 0.9900 . ?
C2 C3 1.517(3) . ?
C2 C10 1.559(3) . ?
C2 H2 1.0000 . ?
C3 C19 1.366(3) . ?
C3 C4 1.466(3) . ?
C4 C9 1.404(3) . ?
C4 C5 1.415(3) . ?
C5 C6 1.396(3) . ?
C6 C7 1.374(3) . ?
C6 H6 0.9500 . ?
C7 C8 1.391(3) . ?
C7 H7 0.9500 . ?
C8 C9 1.382(3) . ?
C8 H8 0.9500 . ?
C9 H9 0.9500 . ?
C10 C11 1.534(3) . ?
C10 H10 1.0000 . ?
C11 C12 1.526(3) . ?
C11 H11A 0.9900 . ?
C11 H11B 0.9900 . ?
C12 H12A 0.9900 . ?
C12 H12B 0.9900 . ?
C13 C14 1.389(3) . ?
C13 C18 1.399(3) . ?
C14 C15 1.398(3) . ?
C14 H14 0.9500 . ?
C15 C16 1.374(3) . ?
C15 H15 0.9500 . ?
C16 C17 1.394(4) . ?
C16 H16 0.9500 . ?
C17 C18 1.385(3) . ?
C17 H17 0.9500 . ?
C18 H18 0.9500 . ?
C19 C21 1.439(3) . ?
C19 C20 1.442(3) . ?
C22 C27 1.395(3) . ?
C22 C23 1.400(3) . ?
C23 C24 1.402(3) . ?
C23 C28 1.505(3) . ?
C24 C25 1.394(3) . ?
C24 H24 0.9500 . ?
C25 C26 1.386(3) . ?
C25 C29 1.505(3) . ?
C26 C27 1.392(3) . ?
C26 H26 0.9500 . ?
C27 H27 0.9500 . ?
C28 H28A 0.9800 . ?
C28 H28B 0.9800 . ?
C28 H28C 0.9800 . ?
C29 H29A 0.9800 . ?
C29 H29B 0.9800 . ?
C29 H29C 0.9800 . ?

loop_
_geom_hbond_atom_site_label_D
_geom_hbond_atom_site_label_H
_geom_hbond_atom_site_label_A
_geom_hbond_distance_DH
_geom_hbond_distance_HA
_geom_hbond_distance_DA
_geom_hbond_angle_DHA
_geom_hbond_site_symmetry_A
N3 H1 N1 0.87(3) 2.50(3) 3.249(3) 145(2) 2_656

loop_
_geom_torsion_atom_site_label_1
_geom_torsion_atom_site_label_2
_geom_torsion_atom_site_label_3
_geom_torsion_atom_site_label_4
_geom_torsion
_geom_torsion_site_symmetry_1
_geom_torsion_site_symmetry_2
_geom_torsion_site_symmetry_3
_geom_torsion_site_symmetry_4
_geom_torsion_publ_flag
O1 S2 N3 C10 22.89(19) . . . . ?
O2 S2 N3 C10 151.86(16) . . . . ?
C22 S2 N3 C10 -93.23(18) . . . . ?
C5 S1 C1 C2 32.21(18) . . . . ?
S1 C1 C2 C3 -60.4(2) . . . . ?
S1 C1 C2 C10 64.05(19) . . . . ?
C1 C2 C3 C19 -118.7(2) . . . . ?
C10 C2 C3 C19 115.62(19) . . . . ?
C1 C2 C3 C4 61.7(2) . . . . ?
C10 C2 C3 C4 -64.0(2) . . . . ?
C19 C3 C4 C9 -34.8(3) . . . . ?
C2 C3 C4 C9 144.74(19) . . . . ?
C19 C3 C4 C5 147.6(2) . . . . ?
C2 C3 C4 C5 -32.8(3) . . . . ?
C9 C4 C5 C6 4.3(3) . . . . ?
C3 C4 C5 C6 -178.1(2) . . . . ?
C9 C4 C5 S1 -173.59(16) . . . . ?
C3 C4 C5 S1 4.1(3) . . . . ?
C1 S1 C5 C6 178.10(17) . . . . ?
C1 S1 C5 C4 -4.0(2) . . . . ?
C4 C5 C6 C7 -3.2(3) . . . . ?
S1 C5 C6 C7 174.81(19) . . . . ?
C5 C6 C7 C8 -0.1(4) . . . . ?
C6 C7 C8 C9 2.4(4) . . . . ?
C7 C8 C9 C4 -1.2(3) . . . . ?
C5 C4 C9 C8 -2.0(3) . . . . ?
C3 C4 C9 C8 -179.67(19) . . . . ?
S2 N3 C10 C11 121.16(18) . . . . ?
S2 N3 C10 C2 -118.46(17) . . . . ?
C3 C2 C10 N3 -166.96(17) . . . . ?
C1 C2 C10 N3 69.8(2) . . . . ?
C3 C2 C10 C11 -46.3(2) . . . . ?
C1 C2 C10 C11 -169.55(16) . . . . ?
N3 C10 C11 C12 -61.1(2) . . . . ?
C2 C10 C11 C12 -179.16(16) . . . . ?
C10 C11 C12 S3 -69.5(2) . . . . ?
C13 S3 C12 C11 -178.23(14) . . . . ?
C12 S3 C13 C14 -2.2(2) . . . . ?
C12 S3 C13 C18 177.94(16) . . . . ?
C18 C13 C14 C15 1.4(3) . . . . ?
S3 C13 C14 C15 -178.46(17) . . . . ?
C13 C14 C15 C16 -1.2(3) . . . . ?
C14 C15 C16 C17 0.1(3) . . . . ?
C15 C16 C17 C18 0.8(3) . . . . ?
C16 C17 C18 C13 -0.5(3) . . . . ?
C14 C13 C18 C17 -0.6(3) . . . . ?
S3 C13 C18 C17 179.30(17) . . . . ?
C4 C3 C19 C21 -179.88(18) . . . . ?
C2 C3 C19 C21 0.6(3) . . . . ?
C4 C3 C19 C20 0.0(3) . . . . ?
C2 C3 C19 C20 -179.52(18) . . . . ?
C3 C19 C20 N1 158(2) . . . . ?
C21 C19 C20 N1 -22(2) . . . . ?
C3 C19 C21 N2 122(9) . . . . ?
C20 C19 C21 N2 -58(9) . . . . ?
O1 S2 C22 C27 0.34(19) . . . . ?
O2 S2 C22 C27 -129.81(17) . . . . ?
N3 S2 C22 C27 115.98(17) . . . . ?
O1 S2 C22 C23 177.35(17) . . . . ?
O2 S2 C22 C23 47.2(2) . . . . ?
N3 S2 C22 C23 -67.01(19) . . . . ?
C27 C22 C23 C24 2.1(3) . . . . ?
S2 C22 C23 C24 -174.77(16) . . . . ?
C27 C22 C23 C28 -176.2(2) . . . . ?
S2 C22 C23 C28 6.9(3) . . . . ?
C22 C23 C24 C25 -0.8(3) . . . . ?
C28 C23 C24 C25 177.6(2) . . . . ?
C23 C24 C25 C26 -1.2(3) . . . . ?
C23 C24 C25 C29 178.1(2) . . . . ?
C24 C25 C26 C27 2.1(3) . . . . ?
C29 C25 C26 C27 -177.3(2) . . . . ?
C25 C26 C27 C22 -0.8(3) . . . . ?
C23 C22 C27 C26 -1.4(3) . . . . ?
S2 C22 C27 C26 175.63(17) . . . . ?

loop_
_cod_related_entry_id
_cod_related_entry_database
_cod_related_entry_code
1 ChemSpider 30653162
